data_7715345
loop_
_publ_author_name
'Rigamonti, Luca'
'Marchi, Lorenzo'
'Fiorini, Valentina'
'Stagni, Stefano'
'Zacchini, Stefano'
'Pinkowicz, Dawid'
'Dziedzic-Kocurek, Katarzyna'
'Forni, Alessandra'
'Muniz Miranda, Francesco'
'Mazzoni, Rita'

_publ_section_title
;
 Trapping an unprecedented octacoordinated iron(II) complex with neutral
 bis-tetrazolylpyridyl ligands and solvent molecules.
;
_journal_issue 8
_journal_name_full 'Dalton transactions (Cambridge, England : 2003)'
_journal_page_first 3490
_journal_page_last 3498
_journal_paper_doi 10.1039/d3dt04026g
_journal_volume 53
_journal_year 2024
_chemical_formula_sum 'C33 H38 Cl4 Fe2 N30 O17'
_chemical_formula_weight 1380.43
_chemical_name_common 'red crystals'
_space_group_crystal_system monoclinic
_space_group_IT_number 14
_space_group_name_Hall '-P 2yn'
_space_group_name_H-M_alt 'P 1 21/n 1'
_atom_sites_solution_hydrogens mixed
_audit_update_record
;
2024-01-10 deposited with the CCDC.	2024-01-22 downloaded from the CCDC.
;
_cell_angle_alpha 90
_cell_angle_beta 99.282(2)
_cell_angle_gamma 90
_cell_formula_units_Z 4
_cell_length_a 12.9623(6)
_cell_length_b 13.6092(6)
_cell_length_c 31.4613(13)
_cell_measurement_reflns_used 9025
_cell_measurement_temperature 100.(2)
_cell_measurement_theta_max 28.2776
_cell_measurement_theta_min 2.6241
_cell_volume 5477.3(4)
_computing_cell_refinement 'SAINT V8.40B (Bruker Nano, Inc., 2019)'
_computing_data_collection 'APEX4 v2021.4-0 (Bruker Nano, Inc., 2019)'
_computing_data_reduction 'SAINT V8.40B (Bruker Nano, Inc., 2019)'
_computing_molecular_graphics 'shelXle (C.B. Huebschle, rev 1242)'
_computing_publication_material 'Mercury 2023.2.0 (Build 382240)'
_computing_structure_refinement 'SHELXL-2018/3 (Sheldrick, 2018)'
_computing_structure_solution 'SHELXT 2018/2 (Sheldrick, 2018)'
_diffrn_ambient_temperature 100.(2)
_diffrn_detector_area_resol_mean 7.3910
_diffrn_measured_fraction_theta_full 0.999
_diffrn_measured_fraction_theta_max 0.999
_diffrn_measurement_device 'Bruker D8 Quest Eco'
_diffrn_measurement_device_type 'D8 Quest Eco Photon II CPAD'
_diffrn_radiation_type MoK\a
_diffrn_radiation_wavelength 0.71073
_diffrn_reflns_av_R_equivalents 0.0481
_diffrn_reflns_av_unetI/netI 0.0339
_diffrn_reflns_limit_h_max 16
_diffrn_reflns_limit_h_min -16
_diffrn_reflns_limit_k_max 17
_diffrn_reflns_limit_k_min -17
_diffrn_reflns_limit_l_max 39
_diffrn_reflns_limit_l_min -39
_diffrn_reflns_number 72681
_diffrn_reflns_theta_full 25.24
_diffrn_reflns_theta_max 26.50
_diffrn_reflns_theta_min 2.32
_diffrn_source_current 20.0
_diffrn_source_power 1.00
_diffrn_source_voltage 50
_exptl_absorpt_coefficient_mu 0.821
_exptl_absorpt_correction_T_max 0.94
_exptl_absorpt_correction_T_min 0.87
_exptl_absorpt_correction_type multi-scan
_exptl_absorpt_process_details SADABS
_exptl_crystal_colour red
_exptl_crystal_density_diffrn 1.674
_exptl_crystal_density_method 'not measured'
_exptl_crystal_description prism
_exptl_crystal_F_000 2808
_exptl_crystal_size_max 0.160
_exptl_crystal_size_mid 0.140
_exptl_crystal_size_min 0.070
_refine_diff_density_max 0.824
_refine_diff_density_min -0.527
_refine_ls_extinction_method none
_refine_ls_goodness_of_fit_ref 1.230
_refine_ls_hydrogen_treatment mixed
_refine_ls_matrix_type full
_refine_ls_number_parameters 884
_refine_ls_number_reflns 11340
_refine_ls_number_restraints 217
_refine_ls_restrained_S_all 1.242
_refine_ls_R_factor_all 0.0721
_refine_ls_R_factor_gt 0.0633
_refine_ls_shift/su_max 0.001
_refine_ls_shift/su_mean 0.000
_refine_ls_structure_factor_coef Fsqd
_refine_ls_weighting_details 'w=1/[\s^2^(Fo^2^)+(0.0283P)^2^+17.9981P] where P=(Fo^2^+2Fc^2^)/3'
_refine_ls_weighting_scheme calc
_refine_ls_wR_factor_gt 0.1222
_refine_ls_wR_factor_ref 0.1253
_reflns_Friedel_coverage 0.000
_reflns_number_gt 10108
_reflns_number_total 11340
_reflns_threshold_expression 'I > 2\s(I)'
_cod_data_source_file d3dt04026g2.cif
_cod_data_source_block DP_280220LR1_octaFe_red_100K
_cod_depositor_comments
;
The following automatic conversions were performed:

data item '_exptl_absorpt_correction_type' value 'Multi-Scan' was
changed to 'multi-scan' in accordance with the
/home/data/users/saulius/crontab/automatic-downloads/current/RSC/lib/dictionaries/cif_core.dic
dictionary named 'cif_core.dic' version 2.4.2 last updated on
2011-04-26.

Automatic conversion script
Id: cif_fix_values 8170 2020-07-09 18:12:32Z antanas 
;
_cod_database_code 7715345

loop_
_space_group_symop_operation_xyz
'x, y, z'
'-x+1/2, y+1/2, -z+1/2'
'-x, -y, -z'
'x-1/2, -y-1/2, z-1/2'

loop_
_atom_site_type_symbol
_atom_site_label
_atom_site_fract_x
_atom_site_fract_y
_atom_site_fract_z
_atom_site_U_iso_or_equiv
_atom_site_adp_type
_atom_site_calc_flag
_atom_site_refinement_flags_adp
_atom_site_refinement_flags_occupancy
_atom_site_refinement_flags_posn
_atom_site_occupancy
_atom_site_disorder_assembly
_atom_site_disorder_group
N N1A 0.7156(2) 0.0680(2) 0.61488(9) 0.0103(6) Uani d . . . 1.000000 . .
N N2A 0.7461(2) 0.0476(2) 0.57796(9) 0.0115(6) Uani d . . . 1.000000 . .
N N2B 0.5433(3) -0.1048(2) 0.65722(10) 0.0199(6) Uani d U . . 1.000000 . .
N N2C 0.2982(2) 0.5873(2) 0.58789(10) 0.0180(7) Uani d . . . 1.000000 . .
C C2A 0.7825(3) 0.0813(2) 0.69006(11) 0.0110(7) Uani d . . . 1.000000 . .
C C2B 0.4500(3) 0.0277(3) 0.56317(11) 0.0114(7) Uani d . . . 1.000000 . .
C C2C 0.1983(3) 0.3494(3) 0.60018(11) 0.0160(7) Uani d . . . 1.000000 . .
H H1B 0.186(3) 0.501(4) 0.7254(11) 0.052(16) Uiso d . . D 1.000000 . .
Cl Cl3 0.83162(8) 0.28633(7) 0.53433(3) 0.0228(2) Uani d . . . 1.000000 . .
O O3 0.5064(2) 0.4893(2) 0.64864(9) 0.0287(7) Uani d . . . 1.000000 . .
N N3A 0.8474(2) 0.0299(2) 0.58831(9) 0.0143(6) Uani d . . . 1.000000 . .
N N3B 0.4865(3) -0.1723(2) 0.63412(11) 0.0240(7) Uani d U . . 1.000000 . .
N N3C 0.3488(2) 0.5342(2) 0.56302(10) 0.0193(7) Uani d . . . 1.000000 . .
C C3A 0.8512(3) 0.0774(3) 0.72819(11) 0.0158(7) Uani d . . . 1.000000 . .
H H3A 0.922344 0.060074 0.728645 0.019000 Uiso calc U . R 1.000000 . .
C C3B 0.3907(3) 0.0255(3) 0.52240(11) 0.0133(7) Uani d . . . 1.000000 . .
H H3B 0.356255 -0.032922 0.511307 0.016000 Uiso calc U . R 1.000000 . .
C C3C 0.2140(3) 0.2536(3) 0.58885(13) 0.0203(8) Uani d . . . 1.000000 . .
H H3C 0.264054 0.237691 0.570975 0.024000 Uiso calc U . R 1.000000 . .
Cl Cl4 0.7562(3) -0.2509(3) 0.60048(10) 0.0255(7) Uani d U P D 0.720(9) A 1
O O4 0.5510(2) 0.3964(2) 0.71178(9) 0.0255(6) Uani d . . . 1.000000 . .
N N4A 0.8852(2) 0.0379(2) 0.63030(9) 0.0136(6) Uani d . . . 1.000000 . .
N N4B 0.4410(3) -0.1437(2) 0.59513(10) 0.0198(6) Uani d U . . 1.000000 . .
N N4C 0.3250(2) 0.4390(2) 0.56140(10) 0.0190(7) Uani d . . . 1.000000 . .
C C4A 0.8137(3) 0.0996(3) 0.76608(12) 0.0187(8) Uani d . . . 1.000000 . .
H H4A 0.859675 0.096937 0.792824 0.022000 Uiso calc U . R 1.000000 . .
C C4B 0.3832(3) 0.1114(3) 0.49825(11) 0.0168(8) Uani d . . . 1.000000 . .
H H4B 0.342281 0.111983 0.470338 0.020000 Uiso calc U . R 1.000000 . .
C C4C 0.1546(3) 0.1807(3) 0.60421(14) 0.0255(9) Uani d . . . 1.000000 . .
H H4C 0.164594 0.113745 0.597332 0.031000 Uiso calc U . R 1.000000 . .
O O5 0.4288(2) 0.5248(2) 0.70908(9) 0.0255(6) Uani d . . . 1.000000 . .
N N5A 0.6804(2) 0.1044(2) 0.68888(9) 0.0110(6) Uani d . . . 1.000000 . .
N N5B 0.5000(2) 0.1100(2) 0.57906(9) 0.0101(6) Uani d . . . 1.000000 . .
N N5C 0.1269(2) 0.3741(2) 0.62484(9) 0.0133(6) Uani d . . . 1.000000 . .
C C5A 0.7093(3) 0.1256(3) 0.76523(11) 0.0155(7) Uani d . . . 1.000000 . .
H H5A 0.683367 0.141790 0.790926 0.019000 Uiso calc U . R 1.000000 . .
C C5B 0.4345(3) 0.1961(3) 0.51428(11) 0.0144(7) Uani d . . . 1.000000 . .
H H5B 0.429388 0.254827 0.497714 0.017000 Uiso calc U . R 1.000000 . .
C C5C 0.0807(3) 0.2059(3) 0.62961(13) 0.0204(8) Uani d . . . 1.000000 . .
H H5C 0.039061 0.157030 0.640180 0.024000 Uiso calc U . R 1.000000 . .
O O6 0.1353(8) 0.4606(9) 0.7748(3) 0.029(2) Uani d . P D 0.57(2) B 1
N N7A 0.3903(2) 0.1670(2) 0.67108(10) 0.0150(6) Uani d . . . 1.000000 . .
N N7B 0.6694(2) 0.3175(2) 0.63356(9) 0.0111(6) Uani d . . . 1.000000 . .
N N7C -0.0780(2) 0.4568(2) 0.69752(10) 0.0165(6) Uani d . . . 1.000000 . .
C C7A 0.5334(3) 0.1492(3) 0.71546(11) 0.0129(7) Uani d . . . 1.000000 . .
C C7B 0.5594(3) 0.2686(2) 0.57879(11) 0.0104(7) Uani d . . . 1.000000 . .
C C7C -0.0031(3) 0.3438(3) 0.66607(11) 0.0144(7) Uani d . . . 1.000000 . .
O O8 0.3132(5) 0.4908(9) 0.8001(3) 0.043(3) Uani d . P D 0.57(2) B 1
N N6A 0.4893(2) 0.1454(2) 0.67311(9) 0.0109(6) Uani d . . . 1.000000 . .
N N6B 0.6101(2) 0.2427(2) 0.61837(9) 0.0104(6) Uani d . . . 1.000000 . .
N N6C -0.0092(2) 0.4422(2) 0.67146(10) 0.0150(6) Uani d . . . 1.000000 . .
C C6A 0.6447(3) 0.1269(2) 0.72560(11) 0.0123(7) Uani d . . . 1.000000 . .
C C6B 0.4935(3) 0.1930(3) 0.55509(11) 0.0113(7) Uani d . . . 1.000000 . .
C C6C 0.0691(3) 0.3038(3) 0.63915(11) 0.0143(7) Uani d . . . 1.000000 . .
O O7 0.1966(13) 0.4671(9) 0.8488(3) 0.030(3) Uani d . P D 0.57(2) B 1
C C9A 0.2771(3) 0.2123(4) 0.72298(13) 0.0281(10) Uani d . . . 1.000000 . .
H H9AA 0.282985 0.213256 0.754428 0.042000 Uiso calc U . R 1.000000 . .
H H9AB 0.223105 0.165083 0.710947 0.042000 Uiso calc U . R 1.000000 . .
H H9AC 0.257975 0.277942 0.711522 0.042000 Uiso calc U . R 1.000000 . .
C C9B 0.7080(3) 0.4785(3) 0.60665(13) 0.0180(8) Uani d . . . 1.000000 . .
H H9BA 0.659712 0.531332 0.595502 0.027000 Uiso calc U . R 1.000000 . .
H H9BB 0.765491 0.475731 0.589922 0.027000 Uiso calc U . R 1.000000 . .
H H9BC 0.736147 0.491387 0.636954 0.027000 Uiso calc U . R 1.000000 . .
C C9C -0.1867(3) 0.3539(3) 0.73527(12) 0.0190(8) Uani d . . . 1.000000 . .
H H9CA -0.155614 0.314531 0.760154 0.028000 Uiso calc U . R 1.000000 . .
H H9CB -0.247721 0.319545 0.719680 0.028000 Uiso calc U . R 1.000000 . .
H H9CC -0.208289 0.417831 0.745165 0.028000 Uiso calc U . R 1.000000 . .
O O10 0.7418(3) 0.2323(2) 0.51348(10) 0.0364(8) Uani d . . . 1.000000 . .
N N9A 0.4642(2) 0.1735(2) 0.74017(10) 0.0166(6) Uani d . . . 1.000000 . .
N N9B 0.5843(2) 0.3585(2) 0.56834(9) 0.0130(6) Uani d . . . 1.000000 . .
Fe Fe1 0.58713(4) 0.10748(3) 0.63471(2) 0.00844(11) Uani d . . . 1.000000 . .
Cl Cl1 0.46793(7) 0.44675(6) 0.68475(3) 0.01524(18) Uani d . . . 1.000000 . .
O O1 0.2092(2) 0.5183(2) 0.70026(8) 0.0222(6) Uani d . . D 1.000000 . .
N N9C -0.0665(2) 0.2951(2) 0.68791(10) 0.0167(6) Uani d . . . 1.000000 . .
N N8A 0.3777(2) 0.1833(2) 0.71107(10) 0.0175(7) Uani d . . . 1.000000 . .
N N8B 0.6522(2) 0.3846(2) 0.60303(9) 0.0126(6) Uani d . . . 1.000000 . .
N N8C -0.1099(2) 0.3685(2) 0.70672(10) 0.0158(6) Uani d . . . 1.000000 . .
C C8A 0.9118(3) 0.0028(3) 0.55619(13) 0.0230(9) Uani d . . . 1.000000 . .
H H8AA 0.971873 0.047300 0.558337 0.034000 Uiso calc U . R 1.000000 . .
H H8AB 0.870249 0.007752 0.527350 0.034000 Uiso calc U . R 1.000000 . .
H H8AC 0.936638 -0.064865 0.561291 0.034000 Uiso calc U . R 1.000000 . .
C C8B 0.4781(4) -0.2724(3) 0.65048(16) 0.0448(14) Uani d U . . 1.000000 . .
H H8BA 0.406425 -0.296251 0.642012 0.067000 Uiso calc U . R 1.000000 . .
H H8BB 0.495879 -0.272177 0.681957 0.067000 Uiso calc U . R 1.000000 . .
H H8BC 0.526468 -0.315645 0.638392 0.067000 Uiso calc U . R 1.000000 . .
C C8C 0.4233(3) 0.5786(4) 0.53828(14) 0.0291(10) Uani d . . . 1.000000 . .
H H8CA 0.488156 0.540250 0.542479 0.044000 Uiso calc U . R 1.000000 . .
H H8CB 0.438387 0.646111 0.548170 0.044000 Uiso calc U . R 1.000000 . .
H H8CC 0.393165 0.579059 0.507640 0.044000 Uiso calc U . R 1.000000 . .
O O9 0.2462(9) 0.3339(7) 0.8090(3) 0.041(3) Uani d . P D 0.57(2) B 1
N N1B 0.5350(2) -0.0271(2) 0.63220(9) 0.0122(6) Uani d U . . 1.000000 . .
N N1C 0.2374(2) 0.5251(2) 0.60430(9) 0.0149(6) Uani d . . . 1.000000 . .
C C1A 0.8001(3) 0.0620(2) 0.64610(11) 0.0111(7) Uani d . . . 1.000000 . .
C C1B 0.4724(3) -0.0517(3) 0.59494(11) 0.0125(6) Uani d U . . 1.000000 . .
C C1C 0.2548(3) 0.4350(3) 0.58803(11) 0.0148(7) Uani d . . . 1.000000 . .
H H1A 0.2807(16) 0.509(5) 0.7037(16) 0.066(19) Uiso d . . D 1.000000 . .
Fe Fe2 0.10742(4) 0.52744(4) 0.64248(2) 0.01251(12) Uani d . . . 1.000000 . .
Cl Cl2 0.2230(5) 0.4362(5) 0.80823(14) 0.0248(11) Uani d . P D 0.57(2) B 1
O O2 0.3844(2) 0.3797(2) 0.67006(10) 0.0304(7) Uani d . . . 1.000000 . .
N N10C 0.0056(3) 0.5490(2) 0.58221(10) 0.0211(7) Uani d . . . 1.000000 . .
C C10C -0.1033(4) 0.6080(4) 0.51075(15) 0.0425(13) Uani d . . . 1.000000 . .
H H10A -0.120820 0.551186 0.491815 0.064000 Uiso calc U . R 1.000000 . .
H H10B -0.062015 0.654940 0.496895 0.064000 Uiso calc U . R 1.000000 . .
H H10C -0.167841 0.639710 0.516177 0.064000 Uiso calc U . R 1.000000 . .
O O11 0.9248(3) 0.2454(3) 0.52261(11) 0.0431(9) Uani d . . . 1.000000 . .
N N11C 0.0662(3) 0.6714(2) 0.65784(10) 0.0192(7) Uani d . . . 1.000000 . .
C C11C -0.0434(3) 0.5758(3) 0.55112(13) 0.0238(9) Uani d . . . 1.000000 . .
O O12 0.8203(3) 0.3870(2) 0.52077(12) 0.0430(9) Uani d . . . 1.000000 . .
C C12C -0.0109(3) 0.8342(3) 0.68093(14) 0.0256(9) Uani d . . . 1.000000 . .
H H12A 0.018325 0.889264 0.666696 0.038000 Uiso calc U . R 1.000000 . .
H H12B 0.006718 0.841854 0.712235 0.038000 Uiso calc U . R 1.000000 . .
H H12C -0.087101 0.833381 0.672553 0.038000 Uiso calc U . R 1.000000 . .
O O13 0.8363(3) 0.2797(3) 0.58020(10) 0.0379(8) Uani d . . . 1.000000 . .
C C14 0.1736(4) -0.2008(3) 0.57996(14) 0.0335(11) Uani d . . . 1.000000 . .
H H14A 0.103309 -0.229233 0.573898 0.050000 Uiso calc U . R 1.000000 . .
H H14B 0.196984 -0.198818 0.611163 0.050000 Uiso calc U . R 1.000000 . .
H H14C 0.221927 -0.241311 0.566489 0.050000 Uiso calc U . R 1.000000 . .
O O15 0.7244(4) -0.1553(3) 0.60939(19) 0.0414(15) Uani d U P D 0.720(9) A 1
C C13C 0.0323(3) 0.7427(3) 0.66807(12) 0.0185(8) Uani d . . . 1.000000 . .
O O14 0.8511(6) -0.2375(5) 0.5816(2) 0.0641(18) Uani d U P D 0.720(9) A 1
C C15 0.1716(3) -0.1016(3) 0.56262(12) 0.0214(8) Uani d . . . 1.000000 . .
O O16 0.7817(8) -0.3104(6) 0.6372(2) 0.055(2) Uani d U P D 0.720(9) A 1
N N16 0.1693(3) -0.0242(3) 0.54924(11) 0.0258(8) Uani d . . . 1.000000 . .
O O17 0.6778(6) -0.2985(4) 0.5699(2) 0.065(2) Uani d U P D 0.720(9) A 1
Cl Cl2A 0.1918(10) 0.4056(9) 0.8007(3) 0.040(2) Uani d . P D 0.43(2) B 2
O O6A 0.1147(15) 0.4420(17) 0.7668(6) 0.063(6) Uani d . P D 0.43(2) B 2
O O8A 0.2921(10) 0.4307(18) 0.7889(4) 0.065(6) Uani d . P D 0.43(2) B 2
O O9A 0.187(2) 0.3039(10) 0.8061(5) 0.080(6) Uani d . P D 0.43(2) B 2
O O7A 0.1826(19) 0.4502(17) 0.8411(5) 0.046(5) Uani d . P D 0.43(2) B 2
Cl Cl4A 0.7443(9) -0.2465(8) 0.6111(3) 0.0353(18) Uani d U P D 0.280(9) A 2
O O15A 0.7353(11) -0.1771(11) 0.6436(6) 0.063(4) Uani d U P D 0.280(9) A 2
O O14A 0.8032(12) -0.1931(13) 0.5826(5) 0.059(4) Uani d U P D 0.280(9) A 2
O O16A 0.8040(15) -0.3277(12) 0.6273(7) 0.035(4) Uani d U P D 0.280(9) A 2
O O17A 0.6432(8) -0.2747(9) 0.5868(4) 0.022(3) Uani d U P D 0.280(9) A 2

loop_
_atom_site_aniso_label
_atom_site_aniso_U_11
_atom_site_aniso_U_22
_atom_site_aniso_U_33
_atom_site_aniso_U_12
_atom_site_aniso_U_13
_atom_site_aniso_U_23
N1A 0.0107(14) 0.0089(14) 0.0113(14) -0.0020(11) 0.0018(11) 0.0000(11)
N2A 0.0094(13) 0.0094(14) 0.0150(14) 0.0016(11) -0.0005(11) -0.0006(11)
N2B 0.0255(15) 0.0118(14) 0.0188(14) -0.0046(12) -0.0074(12) 0.0028(12)
N2C 0.0182(16) 0.0231(17) 0.0136(15) 0.0022(13) 0.0051(13) 0.0045(13)
C2A 0.0115(16) 0.0062(16) 0.0144(17) -0.0026(13) -0.0003(13) 0.0020(13)
C2B 0.0100(16) 0.0122(17) 0.0126(16) 0.0009(13) 0.0040(13) -0.0019(13)
C2C 0.0147(17) 0.0203(19) 0.0115(17) 0.0008(15) -0.0018(14) -0.0012(14)
Cl3 0.0238(5) 0.0243(5) 0.0215(5) 0.0039(4) 0.0073(4) 0.0005(4)
O3 0.0354(17) 0.0265(16) 0.0275(16) 0.0083(13) 0.0147(13) 0.0100(13)
N3A 0.0153(15) 0.0115(15) 0.0158(15) -0.0018(12) 0.0019(12) -0.0004(12)
N3B 0.0323(16) 0.0128(14) 0.0220(15) -0.0058(13) -0.0102(13) 0.0043(12)
N3C 0.0176(16) 0.0270(18) 0.0135(15) 0.0008(14) 0.0036(13) 0.0050(13)
C3A 0.0152(17) 0.0158(18) 0.0150(17) -0.0045(14) -0.0021(14) 0.0032(14)
C3B 0.0114(16) 0.0151(18) 0.0134(16) -0.0033(14) 0.0021(13) -0.0029(14)
C3C 0.0139(18) 0.022(2) 0.024(2) 0.0029(15) 0.0005(15) -0.0084(16)
Cl4 0.0398(14) 0.0098(9) 0.0221(12) -0.0002(8) -0.0093(10) 0.0047(8)
O4 0.0214(14) 0.0282(16) 0.0243(15) 0.0057(12) -0.0039(12) 0.0056(12)
N4A 0.0136(14) 0.0115(15) 0.0151(15) -0.0017(12) 0.0001(12) 0.0032(12)
N4B 0.0255(15) 0.0113(14) 0.0196(14) -0.0029(12) -0.0060(12) 0.0004(11)
N4C 0.0146(15) 0.0276(18) 0.0143(15) 0.0018(14) 0.0009(12) -0.0007(13)
C4A 0.0208(19) 0.0177(19) 0.0140(17) -0.0072(15) -0.0079(15) 0.0048(15)
C4B 0.0128(17) 0.025(2) 0.0116(17) 0.0020(15) -0.0005(14) 0.0001(15)
C4C 0.023(2) 0.019(2) 0.033(2) 0.0001(16) -0.0003(18) -0.0160(17)
O5 0.0180(14) 0.0293(16) 0.0283(15) 0.0030(12) 0.0014(12) -0.0119(13)
N5A 0.0137(14) 0.0069(13) 0.0113(14) -0.0057(11) -0.0008(11) 0.0006(11)
N5B 0.0078(13) 0.0128(14) 0.0095(13) -0.0003(11) 0.0009(11) 0.0004(11)
N5C 0.0119(14) 0.0146(15) 0.0123(14) 0.0003(12) -0.0008(12) -0.0009(12)
C5A 0.0227(19) 0.0129(18) 0.0100(16) -0.0053(15) -0.0002(14) -0.0003(13)
C5B 0.0125(17) 0.0176(18) 0.0131(17) 0.0016(14) 0.0026(14) 0.0030(14)
C5C 0.0165(18) 0.0163(19) 0.028(2) -0.0058(15) 0.0015(16) -0.0050(16)
O6 0.035(4) 0.040(4) 0.011(4) 0.009(4) 0.003(3) 0.009(3)
N7A 0.0155(15) 0.0125(15) 0.0173(15) 0.0021(12) 0.0031(12) 0.0020(12)
N7B 0.0145(14) 0.0045(13) 0.0144(14) -0.0019(11) 0.0030(12) 0.0001(11)
N7C 0.0147(15) 0.0149(16) 0.0197(16) -0.0006(12) 0.0021(13) 0.0027(13)
C7A 0.0204(18) 0.0097(16) 0.0089(16) -0.0031(14) 0.0029(14) 0.0009(13)
C7B 0.0105(16) 0.0111(16) 0.0107(16) 0.0022(13) 0.0046(13) 0.0023(13)
C7C 0.0082(16) 0.0175(18) 0.0167(18) -0.0002(14) -0.0002(14) -0.0002(14)
O8 0.029(3) 0.051(6) 0.049(5) 0.007(3) 0.010(3) 0.021(4)
N6A 0.0134(14) 0.0083(14) 0.0110(14) -0.0038(11) 0.0022(11) 0.0007(11)
N6B 0.0097(14) 0.0081(14) 0.0136(14) -0.0009(11) 0.0024(11) -0.0011(11)
N6C 0.0129(14) 0.0160(16) 0.0172(15) 0.0022(12) 0.0052(12) 0.0012(12)
C6A 0.0164(17) 0.0093(16) 0.0109(16) -0.0030(13) 0.0008(14) -0.0007(13)
C6B 0.0084(15) 0.0108(16) 0.0155(17) -0.0017(13) 0.0044(13) -0.0005(13)
C6C 0.0106(16) 0.0135(17) 0.0175(18) 0.0012(14) -0.0019(14) -0.0016(14)
O7 0.046(6) 0.022(4) 0.021(4) 0.017(4) 0.005(4) 0.006(3)
C9A 0.021(2) 0.043(3) 0.023(2) 0.0094(19) 0.0094(17) 0.0047(19)
C9B 0.0194(19) 0.0082(17) 0.026(2) -0.0055(14) 0.0035(16) 0.0028(15)
C9C 0.0175(18) 0.0198(19) 0.0210(19) -0.0006(15) 0.0075(15) 0.0023(15)
O10 0.0378(18) 0.0351(18) 0.0370(18) -0.0088(15) 0.0086(15) -0.0035(15)
N9A 0.0178(16) 0.0184(16) 0.0137(15) -0.0012(13) 0.0029(12) 0.0016(12)
N9B 0.0123(14) 0.0122(15) 0.0149(15) -0.0003(12) 0.0038(12) -0.0003(12)
Fe1 0.0085(2) 0.0075(2) 0.0086(2) -0.00107(18) -0.00108(18) 0.00068(18)
Cl1 0.0149(4) 0.0143(4) 0.0157(4) 0.0003(3) 0.0000(3) 0.0001(3)
O1 0.0170(14) 0.0344(16) 0.0152(13) 0.0043(12) 0.0026(11) 0.0028(12)
N9C 0.0132(15) 0.0161(16) 0.0206(16) -0.0010(12) 0.0021(13) -0.0040(13)
N8A 0.0178(16) 0.0196(17) 0.0162(15) 0.0013(13) 0.0063(13) 0.0020(13)
N8B 0.0130(14) 0.0099(14) 0.0145(14) -0.0001(12) 0.0011(12) 0.0007(11)
N8C 0.0138(15) 0.0122(15) 0.0220(16) 0.0007(12) 0.0042(13) 0.0014(12)
C8A 0.0201(19) 0.030(2) 0.0204(19) -0.0001(17) 0.0075(16) -0.0015(16)
C8B 0.067(3) 0.016(2) 0.040(3) -0.022(2) -0.025(2) 0.0118(19)
C8C 0.024(2) 0.039(3) 0.028(2) -0.0011(19) 0.0152(18) 0.0059(19)
O9 0.065(6) 0.024(4) 0.033(4) 0.016(4) 0.008(4) 0.004(3)
N1B 0.0114(13) 0.0090(13) 0.0151(13) 0.0002(11) -0.0011(11) 0.0013(11)
N1C 0.0152(15) 0.0150(15) 0.0141(14) 0.0007(12) 0.0014(12) 0.0013(12)
C1A 0.0112(16) 0.0064(16) 0.0139(17) -0.0011(13) -0.0036(13) 0.0019(13)
C1B 0.0132(14) 0.0097(14) 0.0136(14) -0.0013(12) -0.0009(12) -0.0010(12)
C1C 0.0138(17) 0.0208(19) 0.0088(16) 0.0023(15) -0.0008(14) 0.0004(14)
Fe2 0.0138(2) 0.0121(3) 0.0120(2) 0.0025(2) 0.00304(19) 0.00081(19)
Cl2 0.0324(19) 0.026(2) 0.0169(13) 0.0151(14) 0.0067(13) 0.0101(11)
O2 0.0287(16) 0.0214(15) 0.0370(17) -0.0051(13) -0.0068(13) -0.0018(13)
N10C 0.0202(16) 0.0235(18) 0.0184(17) 0.0042(14) -0.0001(14) -0.0006(14)
C10C 0.042(3) 0.050(3) 0.030(3) -0.004(2) -0.011(2) 0.015(2)
O11 0.0351(19) 0.059(2) 0.0388(19) 0.0094(17) 0.0170(15) -0.0034(17)
N11C 0.0235(17) 0.0172(17) 0.0168(16) 0.0015(14) 0.0026(13) 0.0011(13)
C11C 0.024(2) 0.024(2) 0.022(2) -0.0036(17) 0.0000(17) -0.0012(17)
O12 0.050(2) 0.0248(17) 0.050(2) -0.0057(16) -0.0018(17) 0.0061(15)
C12C 0.032(2) 0.0155(19) 0.027(2) 0.0033(17) 0.0005(18) 0.0004(16)
O13 0.0341(18) 0.057(2) 0.0228(16) 0.0131(16) 0.0047(14) 0.0018(15)
C14 0.051(3) 0.024(2) 0.026(2) -0.007(2) 0.006(2) 0.0031(18)
O15 0.049(3) 0.018(2) 0.057(4) 0.004(2) 0.007(2) -0.004(2)
C13C 0.0194(19) 0.021(2) 0.0140(18) -0.0001(16) 0.0003(15) 0.0065(15)
O14 0.078(4) 0.057(4) 0.067(4) 0.014(3) 0.040(3) 0.002(3)
C15 0.0198(19) 0.026(2) 0.0195(19) 0.0002(17) 0.0069(16) -0.0074(17)
O16 0.083(6) 0.033(4) 0.036(3) -0.027(3) -0.028(3) 0.021(3)
N16 0.031(2) 0.0198(19) 0.0276(18) 0.0001(15) 0.0087(15) -0.0065(15)
O17 0.098(5) 0.026(3) 0.050(4) -0.018(3) -0.047(4) 0.016(3)
Cl2A 0.051(4) 0.044(4) 0.030(2) 0.022(3) 0.021(3) 0.015(3)
O6A 0.055(8) 0.097(14) 0.031(8) -0.003(8) -0.012(6) 0.016(8)
O8A 0.053(6) 0.106(14) 0.043(6) 0.024(8) 0.029(5) 0.025(8)
O9A 0.155(17) 0.026(6) 0.079(9) 0.025(8) 0.082(11) 0.014(6)
O7A 0.049(8) 0.064(10) 0.029(6) 0.003(7) 0.020(6) -0.004(6)
Cl4A 0.032(2) 0.025(3) 0.046(4) 0.0083(19) -0.002(3) 0.009(3)
O15A 0.045(7) 0.058(7) 0.081(8) 0.019(6) -0.001(6) -0.029(6)
O14A 0.039(6) 0.055(7) 0.080(7) -0.009(6) -0.003(6) 0.041(6)
O16A 0.022(5) 0.019(6) 0.059(8) -0.003(5) -0.009(6) 0.000(5)
O17A 0.020(4) 0.021(5) 0.030(6) 0.013(4) 0.012(4) 0.009(4)

loop_
_atom_type_symbol
_atom_type_description
_atom_type_scat_dispersion_real
_atom_type_scat_dispersion_imag
_atom_type_scat_source
C C 0.0033 0.0016 'International Tables Vol C Tables 4.2.6.8 and 6.1.1.4'
N N 0.0061 0.0033 'International Tables Vol C Tables 4.2.6.8 and 6.1.1.4'
O O 0.0106 0.0060 'International Tables Vol C Tables 4.2.6.8 and 6.1.1.4'
Cl Cl 0.1484 0.1585 'International Tables Vol C Tables 4.2.6.8 and 6.1.1.4'
Fe Fe 0.3463 0.8444 'International Tables Vol C Tables 4.2.6.8 and 6.1.1.4'
H H 0.0000 0.0000 'International Tables Vol C Tables 4.2.6.8 and 6.1.1.4'

loop_
_geom_angle_atom_site_label_1
_geom_angle_atom_site_label_2
_geom_angle_atom_site_label_3
_geom_angle_site_symmetry_1
_geom_angle_site_symmetry_3
_geom_angle
_geom_angle_publ_flag
N2A N1A C1A . . 107.8(3) ?
N2A N1A Fe1 . . 137.4(2) ?
C1A N1A Fe1 . . 114.8(2) ?
N1A N2A N3A . . 104.4(3) ?
N1B N2B N3B . . 104.3(3) ?
N3C N2C N1C . . 105.5(3) ?
N5A C2A C3A . . 121.7(3) ?
N5A C2A C1A . . 108.5(3) ?
C3A C2A C1A . . 129.9(3) ?
N5B C2B C3B . . 121.5(3) ?
N5B C2B C1B . . 109.2(3) ?
C3B C2B C1B . . 129.3(3) ?
N5C C2C C3C . . 122.1(4) ?
N5C C2C C1C . . 111.9(3) ?
C3C C2C C1C . . 126.0(3) ?
O11 Cl3 O12 . . 110.2(2) ?
O11 Cl3 O13 . . 109.5(2) ?
O12 Cl3 O13 . . 110.1(2) ?
O11 Cl3 O10 . . 109.7(2) ?
O12 Cl3 O10 . . 108.4(2) ?
O13 Cl3 O10 . . 109.0(2) ?
N2A N3A N4A . . 114.8(3) ?
N2A N3A C8A . . 122.1(3) ?
N4A N3A C8A . . 123.1(3) ?
N2B N3B N4B . . 115.4(3) ?
N2B N3B C8B . . 121.3(3) ?
N4B N3B C8B . . 123.2(3) ?
N2C N3C N4C . . 115.0(3) ?
N2C N3C C8C . . 121.6(3) ?
N4C N3C C8C . . 123.4(3) ?
C2A C3A C4A . . 118.2(3) ?
C2A C3A H3A . . 120.900000 ?
C4A C3A H3A . . 120.900000 ?
C2B C3B C4B . . 117.9(3) ?
C2B C3B H3B . . 121.100000 ?
C4B C3B H3B . . 121.100000 ?
C2C C3C C4C . . 118.3(4) ?
C2C C3C H3C . . 120.900000 ?
C4C C3C H3C . . 120.900000 ?
O16 Cl4 O15 . . 114.0(5) ?
O16 Cl4 O17 . . 109.7(5) ?
O15 Cl4 O17 . . 110.7(4) ?
O16 Cl4 O14 . . 107.7(6) ?
O15 Cl4 O14 . . 105.0(4) ?
O17 Cl4 O14 . . 109.6(5) ?
C1A N4A N3A . . 101.4(3) ?
C1B N4B N3B . . 101.0(3) ?
N3C N4C C1C . . 101.2(3) ?
C3A C4A C5A . . 120.7(3) ?
C3A C4A H4A . . 119.700000 ?
C5A C4A H4A . . 119.700000 ?
C5B C4B C3B . . 121.0(3) ?
C5B C4B H4B . . 119.500000 ?
C3B C4B H4B . . 119.500000 ?
C5C C4C C3C . . 119.8(4) ?
C5C C4C H4C . . 120.100000 ?
C3C C4C H4C . . 120.100000 ?
C6A N5A C2A . . 119.9(3) ?
C6A N5A Fe1 . . 120.0(2) ?
C2A N5A Fe1 . . 120.0(2) ?
C2B N5B C6B . . 120.2(3) ?
C2B N5B Fe1 . . 119.9(2) ?
C6B N5B Fe1 . . 119.8(2) ?
C6C N5C C2C . . 119.4(3) ?
C6C N5C Fe2 . . 120.3(2) ?
C2C N5C Fe2 . . 120.3(2) ?
C6A C5A C4A . . 117.7(3) ?
C6A C5A H5A . . 121.200000 ?
C4A C5A H5A . . 121.200000 ?
C6B C5B C4B . . 118.2(3) ?
C6B C5B H5B . . 120.900000 ?
C4B C5B H5B . . 120.900000 ?
C6C C5C C4C . . 118.3(4) ?
C6C C5C H5C . . 120.800000 ?
C4C C5C H5C . . 120.800000 ?
N6A N7A N8A . . 105.3(3) ?
N6B N7B N8B . . 104.5(3) ?
N8C N7C N6C . . 105.5(3) ?
N9A C7A N6A . . 111.6(3) ?
N9A C7A C6A . . 131.7(3) ?
N6A C7A C6A . . 116.7(3) ?
N9B C7B N6B . . 111.5(3) ?
N9B C7B C6B . . 132.1(3) ?
N6B C7B C6B . . 116.2(3) ?
N9C C7C N6C . . 112.0(3) ?
N9C C7C C6C . . 128.2(3) ?
N6C C7C C6C . . 119.8(3) ?
N7A N6A C7A . . 107.0(3) ?
N7A N6A Fe1 . . 139.2(2) ?
C7A N6A Fe1 . . 113.7(2) ?
N7B N6B C7B . . 107.5(3) ?
N7B N6B Fe1 . . 137.7(2) ?
C7B N6B Fe1 . . 114.5(2) ?
N7C N6C C7C . . 106.6(3) ?
N7C N6C Fe2 . . 138.7(2) ?
C7C N6C Fe2 . . 114.1(2) ?
N5A C6A C5A . . 121.8(3) ?
N5A C6A C7A . . 108.9(3) ?
C5A C6A C7A . . 129.3(3) ?
N5B C6B C5B . . 121.2(3) ?
N5B C6B C7B . . 108.9(3) ?
C5B C6B C7B . . 129.9(3) ?
N5C C6C C5C . . 122.1(3) ?
N5C C6C C7C . . 111.9(3) ?
C5C C6C C7C . . 126.0(3) ?
N8A C9A H9AA . . 109.500000 ?
N8A C9A H9AB . . 109.500000 ?
H9AA C9A H9AB . . 109.500000 ?
N8A C9A H9AC . . 109.500000 ?
H9AA C9A H9AC . . 109.500000 ?
H9AB C9A H9AC . . 109.500000 ?
N8B C9B H9BA . . 109.500000 ?
N8B C9B H9BB . . 109.500000 ?
H9BA C9B H9BB . . 109.500000 ?
N8B C9B H9BC . . 109.500000 ?
H9BA C9B H9BC . . 109.500000 ?
H9BB C9B H9BC . . 109.500000 ?
N8C C9C H9CA . . 109.500000 ?
N8C C9C H9CB . . 109.500000 ?
H9CA C9C H9CB . . 109.500000 ?
N8C C9C H9CC . . 109.500000 ?
H9CA C9C H9CC . . 109.500000 ?
H9CB C9C H9CC . . 109.500000 ?
C7A N9A N8A . . 101.3(3) ?
C7B N9B N8B . . 101.4(3) ?
N5A Fe1 N5B . . 177.07(12) ?
N5A Fe1 N1A . . 80.22(12) ?
N5B Fe1 N1A . . 96.91(12) ?
N5A Fe1 N6B . . 98.84(12) ?
N5B Fe1 N6B . . 80.51(12) ?
N1A Fe1 N6B . . 90.06(12) ?
N5A Fe1 N1B . . 100.33(12) ?
N5B Fe1 N1B . . 80.29(12) ?
N1A Fe1 N1B . . 92.09(12) ?
N6B Fe1 N1B . . 160.80(12) ?
N5A Fe1 N6A . . 80.55(12) ?
N5B Fe1 N6A . . 102.33(12) ?
N1A Fe1 N6A . . 160.76(12) ?
N6B Fe1 N6A . . 93.18(12) ?
N1B Fe1 N6A . . 91.04(12) ?
O2 Cl1 O3 . . 110.03(19) ?
O2 Cl1 O4 . . 110.02(18) ?
O3 Cl1 O4 . . 109.78(18) ?
O2 Cl1 O5 . . 109.10(18) ?
O3 Cl1 O5 . . 108.60(18) ?
O4 Cl1 O5 . . 109.29(17) ?
Fe2 O1 H1B . . 121.(3) ?
Fe2 O1 H1A . . 127.(3) ?
H1B O1 H1A . . 109.(2) ?
C7C N9C N8C . . 101.3(3) ?
N7A N8A N9A . . 114.8(3) ?
N7A N8A C9A . . 122.9(3) ?
N9A N8A C9A . . 122.3(3) ?
N7B N8B N9B . . 115.1(3) ?
N7B N8B C9B . . 121.7(3) ?
N9B N8B C9B . . 123.2(3) ?
N7C N8C N9C . . 114.6(3) ?
N7C N8C C9C . . 121.9(3) ?
N9C N8C C9C . . 123.4(3) ?
N3A C8A H8AA . . 109.500000 ?
N3A C8A H8AB . . 109.500000 ?
H8AA C8A H8AB . . 109.500000 ?
N3A C8A H8AC . . 109.500000 ?
H8AA C8A H8AC . . 109.500000 ?
H8AB C8A H8AC . . 109.500000 ?
N3B C8B H8BA . . 109.500000 ?
N3B C8B H8BB . . 109.500000 ?
H8BA C8B H8BB . . 109.500000 ?
N3B C8B H8BC . . 109.500000 ?
H8BA C8B H8BC . . 109.500000 ?
H8BB C8B H8BC . . 109.500000 ?
N3C C8C H8CA . . 109.500000 ?
N3C C8C H8CB . . 109.500000 ?
H8CA C8C H8CB . . 109.500000 ?
N3C C8C H8CC . . 109.500000 ?
H8CA C8C H8CC . . 109.500000 ?
H8CB C8C H8CC . . 109.500000 ?
N2B N1B C1B . . 107.4(3) ?
N2B N1B Fe1 . . 137.6(2) ?
C1B N1B Fe1 . . 115.0(2) ?
N2C N1C C1C . . 106.6(3) ?
N2C N1C Fe2 . . 139.2(2) ?
C1C N1C Fe2 . . 113.7(2) ?
N4A C1A N1A . . 111.7(3) ?
N4A C1A C2A . . 131.9(3) ?
N1A C1A C2A . . 116.4(3) ?
N4B C1B N1B . . 111.9(3) ?
N4B C1B C2B . . 132.5(3) ?
N1B C1B C2B . . 115.6(3) ?
N4C C1C N1C . . 111.7(3) ?
N4C C1C C2C . . 128.3(3) ?
N1C C1C C2C . . 120.0(3) ?
O1 Fe2 N11C . . 90.20(12) ?
O1 Fe2 N10C . . 175.39(13) ?
N11C Fe2 N10C . . 86.14(12) ?
O1 Fe2 N5C . . 94.73(11) ?
N11C Fe2 N5C . . 172.03(12) ?
N10C Fe2 N5C . . 89.21(12) ?
O1 Fe2 N6C . . 89.29(11) ?
N11C Fe2 N6C . . 100.19(12) ?
N10C Fe2 N6C . . 94.12(12) ?
N5C Fe2 N6C . . 73.67(11) ?
O1 Fe2 N1C . . 92.43(11) ?
N11C Fe2 N1C . . 112.34(12) ?
N10C Fe2 N1C . . 86.36(12) ?
N5C Fe2 N1C . . 73.75(11) ?
N6C Fe2 N1C . . 147.40(11) ?
O9 Cl2 O7 . . 110.5(6) ?
O9 Cl2 O8 . . 109.4(5) ?
O7 Cl2 O8 . . 108.9(8) ?
O9 Cl2 O6 . . 112.0(6) ?
O7 Cl2 O6 . . 107.7(7) ?
O8 Cl2 O6 . . 108.4(6) ?
C11C N10C Fe2 . . 169.0(3) ?
C11C C10C H10A . . 109.500000 ?
C11C C10C H10B . . 109.500000 ?
H10A C10C H10B . . 109.500000 ?
C11C C10C H10C . . 109.500000 ?
H10A C10C H10C . . 109.500000 ?
H10B C10C H10C . . 109.500000 ?
C13C N11C Fe2 . . 170.4(3) ?
N10C C11C C10C . . 178.1(5) ?
C13C C12C H12A . . 109.500000 ?
C13C C12C H12B . . 109.500000 ?
H12A C12C H12B . . 109.500000 ?
C13C C12C H12C . . 109.500000 ?
H12A C12C H12C . . 109.500000 ?
H12B C12C H12C . . 109.500000 ?
C15 C14 H14A . . 109.500000 ?
C15 C14 H14B . . 109.500000 ?
H14A C14 H14B . . 109.500000 ?
C15 C14 H14C . . 109.500000 ?
H14A C14 H14C . . 109.500000 ?
H14B C14 H14C . . 109.500000 ?
N11C C13C C12C . . 179.7(4) ?
N16 C15 C14 . . 179.4(5) ?
O9A Cl2A O6A . . 113.3(11) ?
O9A Cl2A O7A . . 107.4(10) ?
O6A Cl2A O7A . . 111.5(12) ?
O9A Cl2A O8A . . 109.0(9) ?
O6A Cl2A O8A . . 106.1(10) ?
O7A Cl2A O8A . . 109.5(11) ?
O16A Cl4A O15A . . 111.7(13) ?
O16A Cl4A O17A . . 112.4(12) ?
O15A Cl4A O17A . . 112.6(10) ?
O16A Cl4A O14A . . 107.7(13) ?
O15A Cl4A O14A . . 102.9(12) ?
O17A Cl4A O14A . . 108.9(9) ?

loop_
_geom_bond_atom_site_label_1
_geom_bond_atom_site_label_2
_geom_bond_site_symmetry_2
_geom_bond_distance
_geom_bond_publ_flag
N1A N2A . 1.315(4) ?
N1A C1A . 1.351(4) ?
N1A Fe1 . 1.946(3) ?
N2A N3A . 1.323(4) ?
N2B N1B . 1.312(4) ?
N2B N3B . 1.320(4) ?
N2C N3C . 1.316(4) ?
N2C N1C . 1.318(4) ?
C2A N5A . 1.355(4) ?
C2A C3A . 1.375(5) ?
C2A C1A . 1.461(5) ?
C2B N5B . 1.350(4) ?
C2B C3B . 1.385(5) ?
C2B C1B . 1.468(5) ?
C2C N5C . 1.343(5) ?
C2C C3C . 1.375(5) ?
C2C C1C . 1.459(5) ?
Cl3 O11 . 1.431(3) ?
Cl3 O12 . 1.435(3) ?
Cl3 O13 . 1.437(3) ?
Cl3 O10 . 1.442(3) ?
O3 Cl1 . 1.434(3) ?
N3A N4A . 1.337(4) ?
N3A C8A . 1.458(5) ?
N3B N4B . 1.331(4) ?
N3B C8B . 1.466(5) ?
N3C N4C . 1.330(5) ?
N3C C8C . 1.465(5) ?
C3A C4A . 1.391(5) ?
C3A H3A . 0.950000 ?
C3B C4B . 1.389(5) ?
C3B H3B . 0.950000 ?
C3C C4C . 1.390(6) ?
C3C H3C . 0.950000 ?
Cl4 O16 . 1.405(6) ?
Cl4 O15 . 1.407(6) ?
Cl4 O17 . 1.435(5) ?
Cl4 O14 . 1.463(7) ?
O4 Cl1 . 1.435(3) ?
N4A C1A . 1.322(5) ?
N4B C1B . 1.318(5) ?
N4C C1C . 1.333(5) ?
C4A C5A . 1.395(5) ?
C4A H4A . 0.950000 ?
C4B C5B . 1.386(5) ?
C4B H4B . 0.950000 ?
C4C C5C . 1.386(6) ?
C4C H4C . 0.950000 ?
O5 Cl1 . 1.448(3) ?
N5A C6A . 1.348(4) ?
N5A Fe1 . 1.924(3) ?
N5B C6B . 1.353(4) ?
N5B Fe1 . 1.925(3) ?
N5C C6C . 1.338(5) ?
N5C Fe2 . 2.184(3) ?
C5A C6A . 1.385(5) ?
C5A H5A . 0.950000 ?
C5B C6B . 1.385(5) ?
C5B H5B . 0.950000 ?
C5C C6C . 1.378(5) ?
C5C H5C . 0.950000 ?
O6 Cl2 . 1.456(8) ?
N7A N6A . 1.309(4) ?
N7A N8A . 1.313(4) ?
N7B N6B . 1.317(4) ?
N7B N8B . 1.318(4) ?
N7C N8C . 1.318(4) ?
N7C N6C . 1.320(4) ?
C7A N9A . 1.320(5) ?
C7A N6A . 1.363(4) ?
C7A C6A . 1.458(5) ?
C7B N9B . 1.321(4) ?
C7B N6B . 1.357(4) ?
C7B C6B . 1.462(5) ?
C7C N9C . 1.330(5) ?
C7C N6C . 1.354(5) ?
C7C C6C . 1.465(5) ?
O8 Cl2 . 1.443(7) ?
N6A Fe1 . 1.956(3) ?
N6B Fe1 . 1.947(3) ?
N6C Fe2 . 2.215(3) ?
O7 Cl2 . 1.437(9) ?
C9A N8A . 1.468(5) ?
C9A H9AA . 0.980000 ?
C9A H9AB . 0.980000 ?
C9A H9AC . 0.980000 ?
C9B N8B . 1.464(4) ?
C9B H9BA . 0.980000 ?
C9B H9BB . 0.980000 ?
C9B H9BC . 0.980000 ?
C9C N8C . 1.458(5) ?
C9C H9CA . 0.980000 ?
C9C H9CB . 0.980000 ?
C9C H9CC . 0.980000 ?
N9A N8A . 1.335(4) ?
N9B N8B . 1.334(4) ?
Fe1 N1B . 1.949(3) ?
Cl1 O2 . 1.434(3) ?
O1 Fe2 . 2.070(3) ?
O1 H1B . 0.922(19) ?
O1 H1A . 0.923(19) ?
N9C N8C . 1.331(4) ?
C8A H8AA . 0.980000 ?
C8A H8AB . 0.980000 ?
C8A H8AC . 0.980000 ?
C8B H8BA . 0.980000 ?
C8B H8BB . 0.980000 ?
C8B H8BC . 0.980000 ?
C8C H8CA . 0.980000 ?
C8C H8CB . 0.980000 ?
C8C H8CC . 0.980000 ?
O9 Cl2 . 1.424(7) ?
N1B C1B . 1.356(4) ?
N1C C1C . 1.362(5) ?
N1C Fe2 . 2.221(3) ?
Fe2 N11C . 2.107(3) ?
Fe2 N10C . 2.149(3) ?
N10C C11C . 1.136(5) ?
C10C C11C . 1.446(6) ?
C10C H10A . 0.980000 ?
C10C H10B . 0.980000 ?
C10C H10C . 0.980000 ?
N11C C13C . 1.133(5) ?
C12C C13C . 1.450(6) ?
C12C H12A . 0.980000 ?
C12C H12B . 0.980000 ?
C12C H12C . 0.980000 ?
C14 C15 . 1.455(6) ?
C14 H14A . 0.980000 ?
C14 H14B . 0.980000 ?
C14 H14C . 0.980000 ?
C15 N16 . 1.133(5) ?
Cl2A O9A . 1.397(10) ?
Cl2A O6A . 1.427(12) ?
Cl2A O7A . 1.432(11) ?
Cl2A O8A . 1.448(10) ?
Cl4A O16A . 1.398(14) ?
Cl4A O15A . 1.412(13) ?
Cl4A O17A . 1.457(12) ?
Cl4A O14A . 1.462(13) ?

loop_
_geom_torsion_atom_site_label_1
_geom_torsion_atom_site_label_2
_geom_torsion_atom_site_label_3
_geom_torsion_atom_site_label_4
_geom_torsion_site_symmetry_1
_geom_torsion_site_symmetry_2
_geom_torsion_site_symmetry_3
_geom_torsion_site_symmetry_4
_geom_torsion
_geom_torsion_publ_flag
C1A N1A N2A N3A . . . . 0.2(3) ?
Fe1 N1A N2A N3A . . . . 177.4(3) ?
N1A N2A N3A N4A . . . . -0.2(4) ?
N1A N2A N3A C8A . . . . 179.3(3) ?
N1B N2B N3B N4B . . . . 0.0(5) ?
N1B N2B N3B C8B . . . . 178.2(4) ?
N1C N2C N3C N4C . . . . 0.5(4) ?
N1C N2C N3C C8C . . . . 178.8(3) ?
N5A C2A C3A C4A . . . . -1.1(5) ?
C1A C2A C3A C4A . . . . -180.0(3) ?
N5B C2B C3B C4B . . . . -0.6(5) ?
C1B C2B C3B C4B . . . . -178.9(3) ?
N5C C2C C3C C4C . . . . -1.1(6) ?
C1C C2C C3C C4C . . . . 178.5(4) ?
N2A N3A N4A C1A . . . . 0.2(4) ?
C8A N3A N4A C1A . . . . -179.3(3) ?
N2B N3B N4B C1B . . . . -0.4(5) ?
C8B N3B N4B C1B . . . . -178.5(4) ?
N2C N3C N4C C1C . . . . -0.7(4) ?
C8C N3C N4C C1C . . . . -179.0(3) ?
C2A C3A C4A C5A . . . . -0.4(5) ?
C2B C3B C4B C5B . . . . 0.8(5) ?
C2C C3C C4C C5C . . . . 1.1(6) ?
C3A C2A N5A C6A . . . . 1.9(5) ?
C1A C2A N5A C6A . . . . -179.0(3) ?
C3A C2A N5A Fe1 . . . . -179.4(3) ?
C1A C2A N5A Fe1 . . . . -0.2(4) ?
C3B C2B N5B C6B . . . . -0.3(5) ?
C1B C2B N5B C6B . . . . 178.3(3) ?
C3B C2B N5B Fe1 . . . . -176.9(2) ?
C1B C2B N5B Fe1 . . . . 1.8(4) ?
C3C C2C N5C C6C . . . . 0.3(5) ?
C1C C2C N5C C6C . . . . -179.3(3) ?
C3C C2C N5C Fe2 . . . . 179.1(3) ?
C1C C2C N5C Fe2 . . . . -0.5(4) ?
C3A C4A C5A C6A . . . . 1.0(5) ?
C3B C4B C5B C6B . . . . -0.1(5) ?
C3C C4C C5C C6C . . . . -0.5(6) ?
N8A N7A N6A C7A . . . . 0.3(4) ?
N8A N7A N6A Fe1 . . . . 178.2(3) ?
N9A C7A N6A N7A . . . . -0.5(4) ?
C6A C7A N6A N7A . . . . 179.6(3) ?
N9A C7A N6A Fe1 . . . . -179.0(2) ?
C6A C7A N6A Fe1 . . . . 1.1(4) ?
N8B N7B N6B C7B . . . . 0.1(3) ?
N8B N7B N6B Fe1 . . . . 173.2(3) ?
N9B C7B N6B N7B . . . . -0.4(4) ?
C6B C7B N6B N7B . . . . 176.6(3) ?
N9B C7B N6B Fe1 . . . . -175.2(2) ?
C6B C7B N6B Fe1 . . . . 1.7(4) ?
N8C N7C N6C C7C . . . . 0.2(4) ?
N8C N7C N6C Fe2 . . . . -170.0(3) ?
N9C C7C N6C N7C . . . . 0.2(4) ?
C6C C7C N6C N7C . . . . -178.8(3) ?
N9C C7C N6C Fe2 . . . . 173.1(2) ?
C6C C7C N6C Fe2 . . . . -5.9(4) ?
C2A N5A C6A C5A . . . . -1.3(5) ?
Fe1 N5A C6A C5A . . . . -180.0(3) ?
C2A N5A C6A C7A . . . . 179.6(3) ?
Fe1 N5A C6A C7A . . . . 0.9(4) ?
C4A C5A C6A N5A . . . . -0.2(5) ?
C4A C5A C6A C7A . . . . 178.7(3) ?
N9A C7A C6A N5A . . . . 178.8(4) ?
N6A C7A C6A N5A . . . . -1.3(4) ?
N9A C7A C6A C5A . . . . -0.2(6) ?
N6A C7A C6A C5A . . . . 179.7(3) ?
C2B N5B C6B C5B . . . . 1.1(5) ?
Fe1 N5B C6B C5B . . . . 177.6(3) ?
C2B N5B C6B C7B . . . . -176.7(3) ?
Fe1 N5B C6B C7B . . . . -0.1(4) ?
C4B C5B C6B N5B . . . . -0.9(5) ?
C4B C5B C6B C7B . . . . 176.4(3) ?
N9B C7B C6B N5B . . . . 175.1(3) ?
N6B C7B C6B N5B . . . . -1.0(4) ?
N9B C7B C6B C5B . . . . -2.4(6) ?
N6B C7B C6B C5B . . . . -178.5(3) ?
C2C N5C C6C C5C . . . . 0.3(5) ?
Fe2 N5C C6C C5C . . . . -178.4(3) ?
C2C N5C C6C C7C . . . . 179.0(3) ?
Fe2 N5C C6C C7C . . . . 0.2(4) ?
C4C C5C C6C N5C . . . . -0.3(6) ?
C4C C5C C6C C7C . . . . -178.7(3) ?
N9C C7C C6C N5C . . . . -175.0(3) ?
N6C C7C C6C N5C . . . . 3.9(5) ?
N9C C7C C6C C5C . . . . 3.6(6) ?
N6C C7C C6C C5C . . . . -177.5(4) ?
N6A C7A N9A N8A . . . . 0.4(4) ?
C6A C7A N9A N8A . . . . -179.7(4) ?
N6B C7B N9B N8B . . . . 0.4(4) ?
C6B C7B N9B N8B . . . . -175.8(4) ?
N6C C7C N9C N8C . . . . -0.4(4) ?
C6C C7C N9C N8C . . . . 178.5(3) ?
N6A N7A N8A N9A . . . . -0.1(4) ?
N6A N7A N8A C9A . . . . 178.5(3) ?
C7A N9A N8A N7A . . . . -0.2(4) ?
C7A N9A N8A C9A . . . . -178.8(3) ?
N6B N7B N8B N9B . . . . 0.1(4) ?
N6B N7B N8B C9B . . . . -177.0(3) ?
C7B N9B N8B N7B . . . . -0.3(4) ?
C7B N9B N8B C9B . . . . 176.8(3) ?
N6C N7C N8C N9C . . . . -0.5(4) ?
N6C N7C N8C C9C . . . . 179.6(3) ?
C7C N9C N8C N7C . . . . 0.6(4) ?
C7C N9C N8C C9C . . . . -179.5(3) ?
N3B N2B N1B C1B . . . . 0.4(4) ?
N3B N2B N1B Fe1 . . . . -179.5(3) ?
N3C N2C N1C C1C . . . . 0.0(4) ?
N3C N2C N1C Fe2 . . . . -170.6(3) ?
N3A N4A C1A N1A . . . . -0.1(4) ?
N3A N4A C1A C2A . . . . 179.1(3) ?
N2A N1A C1A N4A . . . . -0.1(4) ?
Fe1 N1A C1A N4A . . . . -178.0(2) ?
N2A N1A C1A C2A . . . . -179.4(3) ?
Fe1 N1A C1A C2A . . . . 2.7(4) ?
N5A C2A C1A N4A . . . . 179.2(3) ?
C3A C2A C1A N4A . . . . -1.7(6) ?
N5A C2A C1A N1A . . . . -1.6(4) ?
C3A C2A C1A N1A . . . . 177.4(3) ?
N3B N4B C1B N1B . . . . 0.7(4) ?
N3B N4B C1B C2B . . . . -177.3(4) ?
N2B N1B C1B N4B . . . . -0.7(4) ?
Fe1 N1B C1B N4B . . . . 179.2(2) ?
N2B N1B C1B C2B . . . . 177.6(3) ?
Fe1 N1B C1B C2B . . . . -2.5(4) ?
N5B C2B C1B N4B . . . . 178.4(4) ?
C3B C2B C1B N4B . . . . -3.1(7) ?
N5B C2B C1B N1B . . . . 0.5(4) ?
C3B C2B C1B N1B . . . . 179.0(3) ?
N3C N4C C1C N1C . . . . 0.7(4) ?
N3C N4C C1C C2C . . . . -179.9(3) ?
N2C N1C C1C N4C . . . . -0.4(4) ?
Fe2 N1C C1C N4C . . . . 172.8(2) ?
N2C N1C C1C C2C . . . . -179.9(3) ?
Fe2 N1C C1C C2C . . . . -6.6(4) ?
N5C C2C C1C N4C . . . . -174.5(3) ?
C3C C2C C1C N4C . . . . 5.9(6) ?
N5C C2C C1C N1C . . . . 4.8(5) ?
C3C C2C C1C N1C . . . . -174.7(4) ?
